data_4350795
loop_
_publ_author_name
'Weber, Jeremy E.'
'Hasanayn, Faraj'
'Fataftah, Majed'
'Mercado, Brandon Q.'
'Crabtree, Robert H.'
'Holland, Patrick L.'

_publ_section_title
;
 Electronic and Spin-State Effects on Dinitrogen Splitting to Nitrides in
 a Rhenium Pincer System.
;
_journal_issue 9
_journal_name_full 'Inorganic chemistry'
_journal_page_first 6115
_journal_page_last 6124
_journal_paper_doi 10.1021/acs.inorgchem.0c03778
_journal_volume 60
_journal_year 2021
_chemical_formula_moiety 'C44 H84 Cl4 N4 P4 Re2'
_chemical_formula_sum 'C44 H84 Cl4 N4 P4 Re2'
_chemical_formula_weight 1307.23
_space_group_crystal_system tetragonal
_space_group_IT_number 88
_space_group_name_Hall '-I 4ad'
_space_group_name_H-M_alt 'I 41/a :2'
_atom_sites_solution_hydrogens geom
_atom_sites_solution_primary SHELXT
_atom_sites_solution_secondary difmap
_audit_creation_method SHELXL-2014/7
_cell_angle_alpha 90
_cell_angle_beta 90
_cell_angle_gamma 90
_cell_formula_units_Z 4
_cell_length_a 17.3984(2)
_cell_length_b 17.3984(2)
_cell_length_c 16.7004(3)
_cell_measurement_reflns_used 45531
_cell_measurement_temperature 93(2)
_cell_measurement_theta_max 66.5420
_cell_measurement_theta_min 3.6370
_cell_volume 5055.28(12)
_computing_cell_refinement 'CrysAlisPro 1.171.39.16b (Rigaku OD, 2015)'
_computing_data_collection 'CrysAlisPro 1.171.39.16b (Rigaku OD, 2015)'
_computing_data_reduction 'CrysAlisPro 1.171.39.16b (Rigaku OD, 2015)'
_computing_molecular_graphics 'Olex2 (Dolomanov et al., 2009)'
_computing_publication_material 'CIFTAB-2014/2 (Sheldrick, 2014)'
_computing_structure_refinement 'SHELXL-2014/7 (Sheldrick, 2014)'
_computing_structure_solution 'SHELXT-2014/5 (Sheldrick, 2014)'
_diffrn_ambient_temperature 93(2)
_diffrn_detector_area_resol_mean 22.2
_diffrn_measured_fraction_theta_full 0.999
_diffrn_measured_fraction_theta_max 0.998
_diffrn_measurement_device_type 'Rigaku Saturn 944+ CCD'
_diffrn_measurement_method \w
_diffrn_radiation_type CuK\a
_diffrn_radiation_wavelength 1.54184
_diffrn_reflns_av_R_equivalents 0.0861
_diffrn_reflns_av_unetI/netI 0.0153
_diffrn_reflns_Laue_measured_fraction_full 0.999
_diffrn_reflns_Laue_measured_fraction_max 0.998
_diffrn_reflns_limit_h_max 20
_diffrn_reflns_limit_h_min -20
_diffrn_reflns_limit_k_max 20
_diffrn_reflns_limit_k_min -20
_diffrn_reflns_limit_l_max 19
_diffrn_reflns_limit_l_min -19
_diffrn_reflns_number 95799
_diffrn_reflns_point_group_measured_fraction_full 0.999
_diffrn_reflns_point_group_measured_fraction_max 0.998
_diffrn_reflns_theta_full 66.875
_diffrn_reflns_theta_max 66.875
_diffrn_reflns_theta_min 3.593
_diffrn_source 'microfocus rotating anode'
_exptl_absorpt_coefficient_mu 12.627
_exptl_absorpt_correction_T_max 1.00000
_exptl_absorpt_correction_T_min 0.47142
_exptl_absorpt_correction_type multi-scan
_exptl_absorpt_process_details
; 
CrysAlisPro 1.171.39.16b (Rigaku Oxford Diffraction, 2015) 
Empirical absorption correction using spherical harmonics, 
 implemented in SCALE3 ABSPACK scaling algorithm. 
;
_exptl_crystal_colour Orange
_exptl_crystal_density_diffrn 1.718
_exptl_crystal_description Needle
_exptl_crystal_F_000 2616
_exptl_crystal_size_max 0.100
_exptl_crystal_size_mid 0.040
_exptl_crystal_size_min 0.020
_refine_diff_density_max 0.371
_refine_diff_density_min -0.758
_refine_diff_density_rms 0.073
_refine_ls_extinction_method none
_refine_ls_goodness_of_fit_ref 1.042
_refine_ls_hydrogen_treatment constr
_refine_ls_matrix_type full
_refine_ls_number_parameters 140
_refine_ls_number_reflns 2252
_refine_ls_number_restraints 0
_refine_ls_restrained_S_all 1.042
_refine_ls_R_factor_all 0.0194
_refine_ls_R_factor_gt 0.0186
_refine_ls_shift/su_max 0.001
_refine_ls_shift/su_mean 0.000
_refine_ls_structure_factor_coef Fsqd
_refine_ls_weighting_details 'w=1/[\s^2^(Fo^2^)+(0.0287P)^2^+7.2915P] where P=(Fo^2^+2Fc^2^)/3'
_refine_ls_weighting_scheme calc
_refine_ls_wR_factor_gt 0.0463
_refine_ls_wR_factor_ref 0.0468
_reflns_Friedel_coverage 0.000
_reflns_number_gt 2187
_reflns_number_total 2252
_reflns_threshold_expression 'I > 2\s(I)'
_cod_data_source_file ic0c03778_si_003.cif
_cod_data_source_block 007a-19044
_cod_original_cell_volume 5055.28(15)
_cod_original_sg_symbol_H-M 'I 41/a'
_cod_database_code 4350795
_shelx_shelxl_version_number 2014/7
_shelx_space_group_comment
; 
The symmetry employed for this shelxl refinement is uniquely defined 
by the following loop, which should always be used as a source of 
symmetry information in preference to the above space-group names. 
They are only intended as comments. 
;
_shelx_estimated_absorpt_t_min 0.365
_shelx_estimated_absorpt_t_max 0.786

loop_
_space_group_symop_operation_xyz
'x, y, z'
'-x+1/2, -y, z+1/2'
'-y+3/4, x+1/4, z+1/4'
'y+3/4, -x+3/4, z+3/4'
'x+1/2, y+1/2, z+1/2'
'-x+1, -y+1/2, z+1'
'-y+5/4, x+3/4, z+3/4'
'y+5/4, -x+5/4, z+5/4'
'-x, -y, -z'
'x-1/2, y, -z-1/2'
'y-3/4, -x-1/4, -z-1/4'
'-y-3/4, x-3/4, -z-3/4'
'-x+1/2, -y+1/2, -z+1/2'
'x, y+1/2, -z'
'y-1/4, -x+1/4, -z+1/4'
'-y-1/4, x-1/4, -z-1/4'

loop_
_atom_site_label
_atom_site_type_symbol
_atom_site_fract_x
_atom_site_fract_y
_atom_site_fract_z
_atom_site_U_iso_or_equiv
_atom_site_adp_type
_atom_site_occupancy
_atom_site_site_symmetry_order
_atom_site_calc_flag
_atom_site_refinement_flags_posn
_atom_site_refinement_flags_adp
_atom_site_refinement_flags_occupancy
_atom_site_disorder_assembly
_atom_site_disorder_group
Re1 Re 0.5000 0.2500 0.52527(2) 0.02010(7) Uani 1 2 d S T P . .
N1 N 0.5000 0.2500 0.4084(2) 0.0249(7) Uani 1 2 d S T P . .
Cl1 Cl 0.48327(4) 0.11581(5) 0.52541(4) 0.02849(18) Uani 1 1 d . . . . .
C11 C 0.62356(18) 0.1814(2) 0.65476(18) 0.0242(7) Uani 1 1 d . . . . .
H11A H 0.6134 0.1260 0.6465 0.029 Uiso 1 1 calc R U . . .
H11B H 0.6698 0.1866 0.6888 0.029 Uiso 1 1 calc R U . . .
C21 C 0.55589(19) 0.21855(19) 0.69487(19) 0.0246(7) Uani 1 1 d . . . . .
C31 C 0.5348(2) 0.23013(19) 0.77269(17) 0.0262(7) Uani 1 1 d . . . . .
H31 H 0.5627 0.2140 0.8187 0.031 Uiso 1 1 calc R U . . .
P12 P 0.63971(5) 0.22904(4) 0.55723(4) 0.02197(17) Uani 1 1 d . . . . .
C12 C 0.7015(2) 0.3152(2) 0.5853(2) 0.0310(8) Uani 1 1 d . . . . .
C22 C 0.6631(2) 0.3564(2) 0.6571(2) 0.0332(8) Uani 1 1 d . . . . .
H22A H 0.6095 0.3684 0.6438 0.050 Uiso 1 1 calc R U . . .
H22B H 0.6908 0.4041 0.6688 0.050 Uiso 1 1 calc R U . . .
H22C H 0.6646 0.3228 0.7041 0.050 Uiso 1 1 calc R U . . .
C32 C 0.7093(2) 0.3723(2) 0.5159(2) 0.0364(9) Uani 1 1 d . . . . .
H32A H 0.7377 0.3481 0.4719 0.055 Uiso 1 1 calc R U . . .
H32B H 0.7372 0.4180 0.5342 0.055 Uiso 1 1 calc R U . . .
H32C H 0.6581 0.3873 0.4971 0.055 Uiso 1 1 calc R U . . .
C42 C 0.7820(2) 0.2929(2) 0.6124(2) 0.0383(9) Uani 1 1 d . . . . .
H42A H 0.7786 0.2525 0.6531 0.058 Uiso 1 1 calc R U . . .
H42B H 0.8079 0.3380 0.6350 0.058 Uiso 1 1 calc R U . . .
H42C H 0.8113 0.2738 0.5664 0.058 Uiso 1 1 calc R U . . .
C52 C 0.6997(2) 0.1599(2) 0.4949(2) 0.0275(7) Uani 1 1 d . . . . .
C62 C 0.7590(2) 0.1168(2) 0.5452(2) 0.0332(8) Uani 1 1 d . . . . .
H62A H 0.7942 0.1538 0.5701 0.050 Uiso 1 1 calc R U . . .
H62B H 0.7883 0.0818 0.5108 0.050 Uiso 1 1 calc R U . . .
H62C H 0.7327 0.0873 0.5869 0.050 Uiso 1 1 calc R U . . .
C72 C 0.7369(2) 0.2053(2) 0.4274(2) 0.0373(9) Uani 1 1 d . . . . .
H72A H 0.6984 0.2384 0.4021 0.056 Uiso 1 1 calc R U . . .
H72B H 0.7579 0.1696 0.3875 0.056 Uiso 1 1 calc R U . . .
H72C H 0.7786 0.2370 0.4491 0.056 Uiso 1 1 calc R U . . .
C82 C 0.6494(2) 0.0993(2) 0.4560(2) 0.0374(8) Uani 1 1 d . . . . .
H82A H 0.6232 0.0694 0.4976 0.056 Uiso 1 1 calc R U . . .
H82B H 0.6814 0.0650 0.4235 0.056 Uiso 1 1 calc R U . . .
H82C H 0.6111 0.1243 0.4217 0.056 Uiso 1 1 calc R U . . .
N11 N 0.5000 0.2500 0.6464(2) 0.0223(7) Uani 1 2 d S T P . .

loop_
_atom_site_aniso_label
_atom_site_aniso_U_11
_atom_site_aniso_U_22
_atom_site_aniso_U_33
_atom_site_aniso_U_23
_atom_site_aniso_U_13
_atom_site_aniso_U_12
Re1 0.02039(11) 0.02521(11) 0.01469(10) 0.000 0.000 0.00174(8)
N1 0.0227(17) 0.0276(18) 0.0243(15) 0.000 0.000 0.0027(17)
Cl1 0.0306(5) 0.0260(4) 0.0289(4) -0.0004(3) -0.0007(3) 0.0010(3)
C11 0.0216(16) 0.0320(18) 0.0190(15) 0.0031(13) -0.0031(13) 0.0029(13)
C21 0.0249(15) 0.0282(15) 0.0206(15) 0.0021(12) -0.0048(12) -0.0001(13)
C31 0.0248(15) 0.035(2) 0.0186(15) -0.0019(12) -0.0031(12) 0.0006(14)
P12 0.0207(4) 0.0259(5) 0.0193(3) 0.0001(3) 0.0010(3) 0.0017(3)
C12 0.0247(17) 0.034(2) 0.0347(19) -0.0018(15) -0.0011(15) -0.0025(14)
C22 0.0313(19) 0.0328(19) 0.036(2) -0.0092(16) -0.0048(15) -0.0041(15)
C32 0.032(2) 0.033(2) 0.044(2) 0.0044(16) 0.0042(16) -0.0033(16)
C42 0.028(2) 0.040(2) 0.047(2) -0.0089(17) -0.0038(16) -0.0041(17)
C52 0.0249(17) 0.0334(19) 0.0243(16) -0.0007(15) 0.0022(14) 0.0055(14)
C62 0.0291(18) 0.038(2) 0.0326(18) 0.0008(15) 0.0017(15) 0.0126(16)
C72 0.039(2) 0.043(2) 0.0298(19) 0.0019(16) 0.0097(16) 0.0091(17)
C82 0.037(2) 0.037(2) 0.0381(18) -0.0105(16) 0.0020(17) 0.0076(15)
N11 0.0183(16) 0.0265(17) 0.0222(16) 0.000 0.000 0.0023(17)

loop_
_atom_type_symbol
_atom_type_description
_atom_type_scat_dispersion_real
_atom_type_scat_dispersion_imag
_atom_type_scat_source
C C 0.0181 0.0091 'International Tables Vol C Tables 4.2.6.8 and 6.1.1.4'
H H 0.0000 0.0000 'International Tables Vol C Tables 4.2.6.8 and 6.1.1.4'
Cl Cl 0.3639 0.7018 'International Tables Vol C Tables 4.2.6.8 and 6.1.1.4'
N N 0.0311 0.0180 'International Tables Vol C Tables 4.2.6.8 and 6.1.1.4'
P P 0.2955 0.4335 'International Tables Vol C Tables 4.2.6.8 and 6.1.1.4'
Re Re -5.2083 5.8923 'International Tables Vol C Tables 4.2.6.8 and 6.1.1.4'

loop_
_geom_angle_atom_site_label_1
_geom_angle_atom_site_label_2
_geom_angle_atom_site_label_3
_geom_angle
_geom_angle_site_symmetry_1
_geom_angle_site_symmetry_3
_geom_angle_publ_flag
N1 Re1 N11 180.0 . . ?
N1 Re1 Cl1 90.057(18) . . ?
N11 Re1 Cl1 89.943(18) . . ?
N1 Re1 Cl1 90.059(18) . 6_554 ?
N11 Re1 Cl1 89.941(18) . 6_554 ?
Cl1 Re1 Cl1 179.88(4) . 6_554 ?
N1 Re1 P12 102.249(17) . 6_554 ?
N11 Re1 P12 77.751(17) . 6_554 ?
Cl1 Re1 P12 91.38(2) . 6_554 ?
Cl1 Re1 P12 88.59(2) 6_554 6_554 ?
N1 Re1 P12 102.250(17) . . ?
N11 Re1 P12 77.750(17) . . ?
Cl1 Re1 P12 88.59(2) . . ?
Cl1 Re1 P12 91.38(2) 6_554 . ?
P12 Re1 P12 155.50(3) 6_554 . ?
N1 N1 Re1 180.0 11_666 . ?
C21 C11 P12 108.6(2) . . ?
C21 C11 H11A 110.0 . . ?
P12 C11 H11A 110.0 . . ?
C21 C11 H11B 110.0 . . ?
P12 C11 H11B 110.0 . . ?
H11A C11 H11B 108.3 . . ?
C31 C21 N11 108.1(3) . . ?
C31 C21 C11 134.3(3) . . ?
N11 C21 C11 117.5(3) . . ?
C21 C31 C31 107.83(19) . 6_554 ?
C21 C31 H31 126.1 . . ?
C31 C31 H31 126.1 6_554 . ?
C11 P12 C52 106.40(15) . . ?
C11 P12 C12 102.82(16) . . ?
C52 P12 C12 108.83(16) . . ?
C11 P12 Re1 96.03(10) . . ?
C52 P12 Re1 120.38(11) . . ?
C12 P12 Re1 118.93(11) . . ?
C42 C12 C32 107.9(3) . . ?
C42 C12 C22 106.6(3) . . ?
C32 C12 C22 108.9(3) . . ?
C42 C12 P12 113.1(3) . . ?
C32 C12 P12 112.0(2) . . ?
C22 C12 P12 108.1(2) . . ?
C12 C22 H22A 109.5 . . ?
C12 C22 H22B 109.5 . . ?
H22A C22 H22B 109.5 . . ?
C12 C22 H22C 109.5 . . ?
H22A C22 H22C 109.5 . . ?
H22B C22 H22C 109.5 . . ?
C12 C32 H32A 109.5 . . ?
C12 C32 H32B 109.5 . . ?
H32A C32 H32B 109.5 . . ?
C12 C32 H32C 109.5 . . ?
H32A C32 H32C 109.5 . . ?
H32B C32 H32C 109.5 . . ?
C12 C42 H42A 109.5 . . ?
C12 C42 H42B 109.5 . . ?
H42A C42 H42B 109.5 . . ?
C12 C42 H42C 109.5 . . ?
H42A C42 H42C 109.5 . . ?
H42B C42 H42C 109.5 . . ?
C82 C52 C72 106.8(3) . . ?
C82 C52 C62 106.5(3) . . ?
C72 C52 C62 112.0(3) . . ?
C82 C52 P12 110.9(2) . . ?
C72 C52 P12 108.2(2) . . ?
C62 C52 P12 112.3(2) . . ?
C52 C62 H62A 109.5 . . ?
C52 C62 H62B 109.5 . . ?
H62A C62 H62B 109.5 . . ?
C52 C62 H62C 109.5 . . ?
H62A C62 H62C 109.5 . . ?
H62B C62 H62C 109.5 . . ?
C52 C72 H72A 109.5 . . ?
C52 C72 H72B 109.5 . . ?
H72A C72 H72B 109.5 . . ?
C52 C72 H72C 109.5 . . ?
H72A C72 H72C 109.5 . . ?
H72B C72 H72C 109.5 . . ?
C52 C82 H82A 109.5 . . ?
C52 C82 H82B 109.5 . . ?
H82A C82 H82B 109.5 . . ?
C52 C82 H82C 109.5 . . ?
H82A C82 H82C 109.5 . . ?
H82B C82 H82C 109.5 . . ?
C21 N11 C21 108.1(4) . 6_554 ?
C21 N11 Re1 125.97(18) . . ?
C21 N11 Re1 125.97(18) 6_554 . ?

loop_
_geom_bond_atom_site_label_1
_geom_bond_atom_site_label_2
_geom_bond_distance
_geom_bond_site_symmetry_2
_geom_bond_publ_flag
Re1 N1 1.952(3) . ?
Re1 N11 2.022(3) . ?
Re1 Cl1 2.3527(8) . ?
Re1 Cl1 2.3528(8) 6_554 ?
Re1 P12 2.5152(8) 6_554 ?
Re1 P12 2.5152(8) . ?
N1 N1 1.115(7) 11_666 ?
C11 C21 1.501(5) . ?
C11 P12 1.849(3) . ?
C11 H11A 0.9900 . ?
C11 H11B 0.9900 . ?
C21 C31 1.365(4) . ?
C21 N11 1.379(4) . ?
C31 C31 1.395(7) 6_554 ?
C31 H31 0.9500 . ?
P12 C52 1.903(3) . ?
P12 C12 1.904(4) . ?
C12 C42 1.522(5) . ?
C12 C32 1.533(5) . ?
C12 C22 1.548(5) . ?
C22 H22A 0.9800 . ?
C22 H22B 0.9800 . ?
C22 H22C 0.9800 . ?
C32 H32A 0.9800 . ?
C32 H32B 0.9800 . ?
C32 H32C 0.9800 . ?
C42 H42A 0.9800 . ?
C42 H42B 0.9800 . ?
C42 H42C 0.9800 . ?
C52 C82 1.517(5) . ?
C52 C72 1.520(5) . ?
C52 C62 1.527(5) . ?
C62 H62A 0.9800 . ?
C62 H62B 0.9800 . ?
C62 H62C 0.9800 . ?
C72 H72A 0.9800 . ?
C72 H72B 0.9800 . ?
C72 H72C 0.9800 . ?
C82 H82A 0.9800 . ?
C82 H82B 0.9800 . ?
C82 H82C 0.9800 . ?
N11 C21 1.379(4) 6_554 ?

loop_
_geom_torsion_atom_site_label_1
_geom_torsion_atom_site_label_2
_geom_torsion_atom_site_label_3
_geom_torsion_atom_site_label_4
_geom_torsion
_geom_torsion_site_symmetry_1
_geom_torsion_site_symmetry_2
_geom_torsion_site_symmetry_3
_geom_torsion_site_symmetry_4
_geom_torsion_publ_flag
P12 C11 C21 C31 -150.5(3) . . . . ?
P12 C11 C21 N11 28.9(3) . . . . ?
N11 C21 C31 C31 -0.5(4) . . . 6_554 ?
C11 C21 C31 C31 179.0(4) . . . 6_554 ?
C21 C11 P12 C52 -160.5(2) . . . . ?
C21 C11 P12 C12 85.2(2) . . . . ?
C21 C11 P12 Re1 -36.3(2) . . . . ?
C31 C21 N11 C21 0.18(17) . . . 6_554 ?
C11 C21 N11 C21 -179.4(3) . . . 6_554 ?
C31 C21 N11 Re1 -179.82(17) . . . . ?
C11 C21 N11 Re1 0.6(3) . . . . ?
